data_7033140
loop_
_publ_author_name
'Adiraju, Venkata A. K.'
'Yousufuddin, Muhammed'
'Rasika Dias, H. V.'

_publ_section_title
;
 Copper(i), silver(i) and gold(i) complexes of N-heterocyclic
 carbene-phosphinidene.
;
_journal_issue 10
_journal_name_full 'Dalton transactions (Cambridge, England : 2003)'
_journal_page_first 4449
_journal_page_last 4454
_journal_paper_doi 10.1039/c4dt03285c
_journal_volume 44
_journal_year 2015
_chemical_formula_moiety 'C108 H116 Ag8 Cl8 N8 P4, 2(C H2 Cl2)'
_chemical_formula_sum 'C110 H120 Ag8 Cl12 N8 P4'
_chemical_formula_weight 2966.37
_chemical_name_systematic
; 
 ? 
;
_space_group_crystal_system monoclinic
_space_group_IT_number 14
_space_group_name_Hall '-P 2yn'
_space_group_name_H-M_alt 'P 1 21/n 1'
_symmetry_space_group_name_Hall '-P 2yn'
_symmetry_space_group_name_H-M 'P 1 21/n 1'
_atom_sites_solution_hydrogens geom
_audit_creation_method SHELXL-2013
_cell_angle_alpha 90
_cell_angle_beta 94.399(2)
_cell_angle_gamma 90
_cell_formula_units_Z 2
_cell_length_a 17.9942(16)
_cell_length_b 16.6328(15)
_cell_length_c 19.7649(18)
_cell_measurement_reflns_used 9343
_cell_measurement_temperature 100(2)
_cell_measurement_theta_max 37.45
_cell_measurement_theta_min 2.86
_cell_volume 5898.1(9)
_computing_cell_refinement 'Bruker SAINT'
_computing_data_collection 'Bruker APEX2'
_computing_data_reduction 'Bruker SAINT'
_computing_molecular_graphics 'Bruker SHELXTL'
_computing_publication_material 'Bruker SHELXTL'
_computing_structure_refinement 'SHELXL-2013 (Sheldrick, 2013)'
_computing_structure_solution 'SHELXS-97 (Sheldrick 2008)'
_diffrn_ambient_temperature 100(2)
_diffrn_measured_fraction_theta_full 0.998
_diffrn_measured_fraction_theta_max 0.999
_diffrn_measurement_device_type 'Bruker D8 Quest'
_diffrn_measurement_method '\f and \w scans'
_diffrn_radiation_type MoK\a
_diffrn_radiation_wavelength 0.71073
_diffrn_reflns_av_R_equivalents 0.0413
_diffrn_reflns_av_unetI/netI 0.0308
_diffrn_reflns_Laue_measured_fraction_full 0.998
_diffrn_reflns_Laue_measured_fraction_max 0.999
_diffrn_reflns_limit_h_max 24
_diffrn_reflns_limit_h_min -24
_diffrn_reflns_limit_k_max 23
_diffrn_reflns_limit_k_min -23
_diffrn_reflns_limit_l_max 27
_diffrn_reflns_limit_l_min -27
_diffrn_reflns_number 83311
_diffrn_reflns_point_group_measured_fraction_full 0.998
_diffrn_reflns_point_group_measured_fraction_max 0.999
_diffrn_reflns_theta_full 25.000
_diffrn_reflns_theta_max 29.575
_diffrn_reflns_theta_min 2.843
_exptl_absorpt_coefficient_mu 1.674
_exptl_absorpt_correction_T_max 0.831
_exptl_absorpt_correction_T_min 0.663
_exptl_absorpt_correction_type numerical
_exptl_absorpt_process_details SADABS
_exptl_crystal_colour colorless
_exptl_crystal_density_diffrn 1.670
_exptl_crystal_description prism
_exptl_crystal_F_000 2952
_exptl_crystal_size_max 0.318
_exptl_crystal_size_mid 0.221
_exptl_crystal_size_min 0.114
_refine_diff_density_max 1.910
_refine_diff_density_min -1.369
_refine_diff_density_rms 0.125
_refine_ls_extinction_method none
_refine_ls_goodness_of_fit_ref 1.013
_refine_ls_hydrogen_treatment constr
_refine_ls_matrix_type full
_refine_ls_number_parameters 652
_refine_ls_number_reflns 16516
_refine_ls_number_restraints 0
_refine_ls_restrained_S_all 1.013
_refine_ls_R_factor_all 0.0564
_refine_ls_R_factor_gt 0.0392
_refine_ls_shift/su_max 0.004
_refine_ls_shift/su_mean 0.000
_refine_ls_structure_factor_coef Fsqd
_refine_ls_weighting_details 'w=1/[\s^2^(Fo^2^)+(0.1000P)^2^] where P=(Fo^2^+2Fc^2^)/3'
_refine_ls_weighting_scheme calc
_refine_ls_wR_factor_gt 0.1212
_refine_ls_wR_factor_ref 0.1380
_reflns_Friedel_coverage 0.000
_reflns_number_gt 13105
_reflns_number_total 16516
_reflns_threshold_expression 'I > 2\s(I)'
_cod_data_source_file c4dt03285c1.cif
_cod_data_source_block rad163_0m_a
_cod_depositor_comments 'Adding full bibliography for 7033139--7033142.cif.'
_cod_database_code 7033140
_shelx_space_group_comment
; 
The symmetry employed for this shelxl refinement is uniquely defined 
by the following loop, which should always be used as a source of 
symmetry information in preference to the above space-group names. 
They are only intended as comments. 
;
_shelx_estimated_absorpt_t_min 0.618
_shelx_estimated_absorpt_t_max 0.832
_shelxl_version_number 2013-4

loop_
_space_group_symop_operation_xyz
'x, y, z'
'-x+1/2, y+1/2, -z+1/2'
'-x, -y, -z'
'x-1/2, -y-1/2, z-1/2'

loop_
_atom_site_label
_atom_site_type_symbol
_atom_site_fract_x
_atom_site_fract_y
_atom_site_fract_z
_atom_site_U_iso_or_equiv
_atom_site_adp_type
_atom_site_occupancy
_atom_site_site_symmetry_order
_atom_site_calc_flag
_atom_site_refinement_flags_posn
_atom_site_refinement_flags_adp
Ag1 Ag 0.46982(2) 0.39860(2) 0.66821(2) 0.02015(7) Uani 1 1 d . .
Ag2 Ag 0.43142(2) 0.60850(2) 0.76163(2) 0.02543(7) Uani 1 1 d . .
Ag3 Ag 0.50388(2) 0.79432(2) 0.79913(2) 0.02821(8) Uani 1 1 d . .
Ag4 Ag 0.52648(2) 0.96475(2) 0.92868(2) 0.02615(7) Uani 1 1 d . .
P1 P 0.40128(4) 0.46958(5) 0.74580(4) 0.01697(15) Uani 1 1 d . .
P2 P 0.55143(4) 0.92645(4) 0.81772(4) 0.01560(14) Uani 1 1 d . .
Cl1 Cl 0.55463(4) 0.32829(5) 0.60636(4) 0.02526(16) Uani 1 1 d . .
Cl2 Cl 0.45088(5) 0.68809(5) 0.87268(4) 0.03315(19) Uani 1 1 d . .
Cl3 Cl 0.45722(5) 0.72521(5) 0.68628(4) 0.02663(16) Uani 1 1 d . .
Cl4 Cl 0.56911(5) 0.92569(5) 1.04726(4) 0.02975(18) Uani 1 1 d . .
N1 N 0.27368(15) 0.45509(16) 0.65302(14) 0.0216(5) Uani 1 1 d . .
N2 N 0.24344(15) 0.46898(18) 0.75572(15) 0.0251(6) Uani 1 1 d . .
N3 N 0.69966(14) 0.86962(15) 0.82049(13) 0.0190(5) Uani 1 1 d . .
N4 N 0.69571(14) 0.99947(15) 0.81467(14) 0.0204(5) Uani 1 1 d . .
C1 C 0.30246(17) 0.46205(18) 0.71799(16) 0.0190(6) Uani 1 1 d . .
C2 C 0.19656(19) 0.4581(2) 0.6505(2) 0.0329(8) Uani 1 1 d . .
H2 H 0.1632 0.4550 0.6109 0.039 Uiso 1 1 calc R U
C3 C 0.1780(2) 0.4664(3) 0.7142(2) 0.0360(9) Uani 1 1 d . .
H3 H 0.1289 0.4699 0.7285 0.043 Uiso 1 1 calc R U
C4 C 0.31551(18) 0.44604(19) 0.59351(16) 0.0210(6) Uani 1 1 d . .
C5 C 0.33697(19) 0.5162(2) 0.55952(17) 0.0253(7) Uani 1 1 d . .
C6 C 0.3771(2) 0.5049(2) 0.50279(17) 0.0294(7) Uani 1 1 d . .
H6 H 0.3925 0.5507 0.4788 0.035 Uiso 1 1 calc R U
C7 C 0.39543(19) 0.4294(2) 0.48005(18) 0.0299(7) Uani 1 1 d . .
C8 C 0.37062(18) 0.3619(2) 0.51426(17) 0.0270(7) Uani 1 1 d . .
H8 H 0.3816 0.3098 0.4981 0.032 Uiso 1 1 calc R U
C9 C 0.33051(18) 0.3693(2) 0.57103(17) 0.0234(6) Uani 1 1 d . .
C10 C 0.3160(3) 0.5988(2) 0.5834(2) 0.0350(9) Uani 1 1 d . .
H10A H 0.3378 0.6074 0.6298 0.052 Uiso 1 1 calc R U
H10B H 0.2616 0.6030 0.5826 0.052 Uiso 1 1 calc R U
H10C H 0.3349 0.6396 0.5534 0.052 Uiso 1 1 calc R U
C11 C 0.4432(2) 0.4193(3) 0.42085(19) 0.0422(10) Uani 1 1 d . .
H11A H 0.4405 0.4682 0.3931 0.063 Uiso 1 1 calc R U
H11B H 0.4249 0.3735 0.3931 0.063 Uiso 1 1 calc R U
H11C H 0.4950 0.4096 0.4379 0.063 Uiso 1 1 calc R U
C12 C 0.3031(2) 0.2964(2) 0.6073(2) 0.0334(8) Uani 1 1 d . .
H12A H 0.3204 0.2991 0.6555 0.050 Uiso 1 1 calc R U
H12B H 0.3227 0.2475 0.5874 0.050 Uiso 1 1 calc R U
H12C H 0.2485 0.2951 0.6027 0.050 Uiso 1 1 calc R U
C13 C 0.24714(18) 0.4888(2) 0.82739(18) 0.0275(7) Uani 1 1 d . .
C14 C 0.25920(19) 0.5686(2) 0.84504(18) 0.0283(7) Uani 1 1 d . .
C15 C 0.2673(2) 0.5866(3) 0.9142(2) 0.0363(9) Uani 1 1 d . .
H15 H 0.2781 0.6403 0.9282 0.044 Uiso 1 1 calc R U
C16 C 0.2600(2) 0.5270(3) 0.9630(2) 0.0412(10) Uani 1 1 d . .
C17 C 0.2449(2) 0.4495(3) 0.9422(2) 0.0377(9) Uani 1 1 d . .
H17 H 0.2390 0.4094 0.9757 0.045 Uiso 1 1 calc R U
C18 C 0.23807(19) 0.4273(2) 0.8742(2) 0.0329(8) Uani 1 1 d . .
C19 C 0.2592(2) 0.6356(2) 0.79341(19) 0.0322(8) Uani 1 1 d . .
H19A H 0.2795 0.6155 0.7520 0.048 Uiso 1 1 calc R U
H19B H 0.2902 0.6800 0.8120 0.048 Uiso 1 1 calc R U
H19C H 0.2081 0.6546 0.7828 0.048 Uiso 1 1 calc R U
C20 C 0.2698(3) 0.5484(4) 1.0373(2) 0.0610(15) Uani 1 1 d . .
H20A H 0.2431 0.5092 1.0635 0.092 Uiso 1 1 calc R U
H20B H 0.2497 0.6023 1.0441 0.092 Uiso 1 1 calc R U
H20C H 0.3229 0.5474 1.0525 0.092 Uiso 1 1 calc R U
C21 C 0.2194(2) 0.3430(3) 0.8532(2) 0.0442(10) Uani 1 1 d . .
H21A H 0.1654 0.3383 0.8428 0.066 Uiso 1 1 calc R U
H21B H 0.2352 0.3062 0.8902 0.066 Uiso 1 1 calc R U
H21C H 0.2452 0.3294 0.8128 0.066 Uiso 1 1 calc R U
C22 C 0.41022(16) 0.41253(18) 0.82525(15) 0.0176(5) Uani 1 1 d . .
C23 C 0.43188(18) 0.4508(2) 0.88665(16) 0.0232(6) Uani 1 1 d . .
H23 H 0.4358 0.5078 0.8883 0.028 Uiso 1 1 calc R U
C24 C 0.4477(2) 0.4060(2) 0.94515(18) 0.0301(7) Uani 1 1 d . .
H24 H 0.4621 0.4326 0.9866 0.036 Uiso 1 1 calc R U
C25 C 0.4427(2) 0.3228(3) 0.9438(2) 0.0363(9) Uani 1 1 d . .
H25 H 0.4550 0.2925 0.9838 0.044 Uiso 1 1 calc R U
C26 C 0.4197(2) 0.2845(2) 0.8839(2) 0.0321(8) Uani 1 1 d . .
H26 H 0.4146 0.2277 0.8832 0.038 Uiso 1 1 calc R U
C27 C 0.40398(19) 0.3285(2) 0.82444(18) 0.0261(7) Uani 1 1 d . .
H27 H 0.3890 0.3015 0.7833 0.031 Uiso 1 1 calc R U
C28 C 0.65216(16) 0.93334(17) 0.81461(15) 0.0164(5) Uani 1 1 d . .
C29 C 0.77254(18) 0.8963(2) 0.8245(2) 0.0264(7) Uani 1 1 d . .
H29 H 0.8160 0.8637 0.8293 0.032 Uiso 1 1 calc R U
C30 C 0.77053(17) 0.9771(2) 0.82030(19) 0.0251(7) Uani 1 1 d . .
H30 H 0.8122 1.0122 0.8211 0.030 Uiso 1 1 calc R U
C31 C 0.67873(17) 0.78636(17) 0.82106(15) 0.0178(6) Uani 1 1 d . .
C32 C 0.66254(16) 0.74720(19) 0.75902(16) 0.0201(6) Uani 1 1 d . .
C33 C 0.64058(17) 0.66708(19) 0.76156(17) 0.0230(6) Uani 1 1 d . .
H33 H 0.6287 0.6392 0.7202 0.028 Uiso 1 1 calc R U
C34 C 0.63536(17) 0.62651(19) 0.82227(18) 0.0244(7) Uani 1 1 d . .
C35 C 0.65446(18) 0.66678(19) 0.88275(17) 0.0238(6) Uani 1 1 d . .
H35 H 0.6523 0.6389 0.9245 0.029 Uiso 1 1 calc R U
C36 C 0.67676(17) 0.74736(18) 0.88375(16) 0.0203(6) Uani 1 1 d . .
C37 C 0.6669(2) 0.7896(2) 0.69245(16) 0.0257(7) Uani 1 1 d . .
H37A H 0.6583 0.7509 0.6553 0.039 Uiso 1 1 calc R U
H37B H 0.7163 0.8138 0.6907 0.039 Uiso 1 1 calc R U
H37C H 0.6288 0.8318 0.6879 0.039 Uiso 1 1 calc R U
C38 C 0.6100(2) 0.5405(2) 0.8227(2) 0.0324(8) Uani 1 1 d . .
H38A H 0.5789 0.5291 0.7809 0.049 Uiso 1 1 calc R U
H38B H 0.5809 0.5313 0.8620 0.049 Uiso 1 1 calc R U
H38C H 0.6535 0.5049 0.8255 0.049 Uiso 1 1 calc R U
C39 C 0.6975(2) 0.7906(2) 0.94933(18) 0.0326(8) Uani 1 1 d . .
H39A H 0.6932 0.7536 0.9874 0.049 Uiso 1 1 calc R U
H39B H 0.6638 0.8363 0.9537 0.049 Uiso 1 1 calc R U
H39C H 0.7489 0.8100 0.9496 0.049 Uiso 1 1 calc R U
C40 C 0.67207(16) 1.08253(18) 0.81481(16) 0.0186(6) Uani 1 1 d . .
C41 C 0.66122(16) 1.12331(19) 0.75282(16) 0.0196(6) Uani 1 1 d . .
C42 C 0.63925(17) 1.20362(18) 0.75562(17) 0.0216(6) Uani 1 1 d . .
H42 H 0.6309 1.2330 0.7145 0.026 Uiso 1 1 calc R U
C43 C 0.62923(17) 1.24213(19) 0.81714(18) 0.0235(6) Uani 1 1 d . .
C44 C 0.64198(18) 1.19876(19) 0.87740(18) 0.0237(6) Uani 1 1 d . .
H44 H 0.6350 1.2246 0.9193 0.028 Uiso 1 1 calc R U
C45 C 0.66465(17) 1.11883(18) 0.87777(16) 0.0195(6) Uani 1 1 d . .
C46 C 0.6693(2) 1.0828(2) 0.68587(17) 0.0267(7) Uani 1 1 d . .
H46A H 0.6270 1.0464 0.6756 0.040 Uiso 1 1 calc R U
H46B H 0.7158 1.0520 0.6882 0.040 Uiso 1 1 calc R U
H46C H 0.6702 1.1235 0.6501 0.040 Uiso 1 1 calc R U
C47 C 0.6074(2) 1.3289(2) 0.8180(2) 0.0311(8) Uani 1 1 d . .
H47A H 0.5798 1.3395 0.8579 0.047 Uiso 1 1 calc R U
H47B H 0.5759 1.3416 0.7768 0.047 Uiso 1 1 calc R U
H47C H 0.6523 1.3624 0.8200 0.047 Uiso 1 1 calc R U
C48 C 0.6824(2) 1.0756(2) 0.94366(18) 0.0282(7) Uani 1 1 d . .
H48A H 0.7363 1.0774 0.9555 0.042 Uiso 1 1 calc R U
H48B H 0.6662 1.0195 0.9390 0.042 Uiso 1 1 calc R U
H48C H 0.6564 1.1017 0.9795 0.042 Uiso 1 1 calc R U
C49 C 0.51307(15) 0.99782(17) 0.75373(15) 0.0161(5) Uani 1 1 d . .
C50 C 0.49447(16) 1.07612(18) 0.77139(16) 0.0199(6) Uani 1 1 d . .
H50 H 0.5050 1.0942 0.8167 0.024 Uiso 1 1 calc R U
C51 C 0.46046(19) 1.1280(2) 0.72285(18) 0.0265(7) Uani 1 1 d . .
H51 H 0.4491 1.1817 0.7349 0.032 Uiso 1 1 calc R U
C52 C 0.4433(2) 1.1013(2) 0.65706(19) 0.0314(8) Uani 1 1 d . .
H52 H 0.4201 1.1366 0.6241 0.038 Uiso 1 1 calc R U
C53 C 0.4601(2) 1.0231(2) 0.63931(18) 0.0315(8) Uani 1 1 d . .
H53 H 0.4480 1.0048 0.5943 0.038 Uiso 1 1 calc R U
C54 C 0.49459(18) 0.9713(2) 0.68741(16) 0.0225(6) Uani 1 1 d . .
H54 H 0.5056 0.9177 0.6751 0.027 Uiso 1 1 calc R U
Cl5 Cl 0.42278(6) 0.13339(7) 0.46993(5) 0.0404(2) Uani 1 1 d . .
Cl6 Cl 0.58336(7) 0.12697(9) 0.50317(8) 0.0629(4) Uani 1 1 d . .
C55 C 0.5075(2) 0.1888(3) 0.4778(2) 0.0392(9) Uani 1 1 d . .
H55A H 0.5159 0.2140 0.4337 0.047 Uiso 1 1 calc R U
H55B H 0.5035 0.2323 0.5115 0.047 Uiso 1 1 calc R U

loop_
_atom_site_aniso_label
_atom_site_aniso_U_11
_atom_site_aniso_U_22
_atom_site_aniso_U_33
_atom_site_aniso_U_23
_atom_site_aniso_U_13
_atom_site_aniso_U_12
Ag1 0.01743(12) 0.02230(12) 0.02071(12) 0.00006(8) 0.00136(9) 0.00104(8)
Ag2 0.02386(13) 0.01626(12) 0.03553(15) 0.00209(9) -0.00176(10) -0.00210(9)
Ag3 0.01992(12) 0.01504(12) 0.04918(17) -0.00069(10) -0.00061(11) -0.00283(8)
Ag4 0.02851(14) 0.03032(14) 0.02012(12) -0.00269(9) 0.00515(10) -0.00493(10)
P1 0.0159(3) 0.0154(3) 0.0194(4) 0.0015(3) -0.0002(3) -0.0005(3)
P2 0.0144(3) 0.0134(3) 0.0189(3) 0.0003(3) 0.0005(3) -0.0007(3)
Cl1 0.0203(3) 0.0310(4) 0.0244(4) -0.0042(3) 0.0014(3) 0.0023(3)
Cl2 0.0426(5) 0.0287(4) 0.0282(4) -0.0005(3) 0.0027(4) -0.0141(4)
Cl3 0.0309(4) 0.0228(4) 0.0255(4) 0.0052(3) -0.0021(3) -0.0032(3)
Cl4 0.0398(5) 0.0284(4) 0.0211(4) 0.0036(3) 0.0028(3) 0.0099(3)
N1 0.0173(12) 0.0247(13) 0.0221(13) -0.0015(10) -0.0029(10) 0.0024(10)
N2 0.0159(12) 0.0332(16) 0.0261(14) -0.0019(12) 0.0005(11) 0.0014(11)
N3 0.0160(11) 0.0157(11) 0.0251(13) 0.0007(10) 0.0001(10) 0.0002(9)
N4 0.0154(11) 0.0176(12) 0.0276(13) 0.0009(10) -0.0019(10) -0.0001(9)
C1 0.0192(14) 0.0164(13) 0.0211(14) -0.0022(11) -0.0001(11) 0.0018(11)
C2 0.0181(15) 0.047(2) 0.0326(18) -0.0035(16) -0.0035(13) 0.0061(15)
C3 0.0163(15) 0.054(2) 0.037(2) -0.0026(18) -0.0032(14) 0.0075(15)
C4 0.0201(14) 0.0203(14) 0.0218(14) -0.0005(12) -0.0031(11) -0.0016(12)
C5 0.0300(17) 0.0207(15) 0.0234(15) 0.0039(12) -0.0097(13) -0.0033(13)
C6 0.0306(18) 0.0342(18) 0.0218(15) 0.0047(14) -0.0077(13) -0.0127(14)
C7 0.0201(15) 0.044(2) 0.0245(16) -0.0035(15) -0.0059(13) -0.0016(14)
C8 0.0247(16) 0.0295(17) 0.0255(16) -0.0025(13) -0.0062(13) 0.0019(13)
C9 0.0202(14) 0.0204(14) 0.0282(16) 0.0020(12) -0.0065(12) -0.0002(12)
C10 0.051(2) 0.0202(16) 0.0316(19) -0.0004(14) -0.0134(17) 0.0004(15)
C11 0.0289(19) 0.074(3) 0.0237(18) -0.0042(19) -0.0009(15) -0.002(2)
C12 0.040(2) 0.0241(17) 0.0352(19) 0.0006(14) -0.0029(16) -0.0031(15)
C13 0.0162(14) 0.0392(19) 0.0272(16) -0.0063(14) 0.0027(12) 0.0063(13)
C14 0.0201(15) 0.0377(19) 0.0270(17) -0.0030(14) 0.0006(13) 0.0075(14)
C15 0.0292(18) 0.043(2) 0.036(2) -0.0079(17) -0.0021(16) 0.0147(16)
C16 0.0305(19) 0.066(3) 0.0265(18) -0.0029(18) 0.0008(15) 0.0166(19)
C17 0.0257(18) 0.059(3) 0.0292(18) 0.0085(18) 0.0074(15) 0.0029(17)
C18 0.0190(15) 0.041(2) 0.039(2) -0.0002(17) 0.0062(14) 0.0007(14)
C19 0.0299(18) 0.0328(19) 0.0338(19) -0.0061(15) 0.0018(15) 0.0108(15)
C20 0.064(3) 0.086(4) 0.032(2) -0.009(2) -0.006(2) 0.030(3)
C21 0.031(2) 0.056(3) 0.046(2) 0.005(2) 0.0070(18) -0.0121(19)
C22 0.0162(13) 0.0162(13) 0.0206(14) 0.0016(11) 0.0028(11) 0.0018(10)
C23 0.0239(15) 0.0266(16) 0.0192(14) 0.0011(12) 0.0024(12) -0.0022(13)
C24 0.0290(17) 0.0383(19) 0.0230(16) 0.0036(14) 0.0017(14) -0.0043(15)
C25 0.0351(19) 0.044(2) 0.0307(19) 0.0165(17) 0.0066(16) 0.0053(17)
C26 0.037(2) 0.0229(16) 0.037(2) 0.0099(14) 0.0079(16) 0.0061(14)
C27 0.0289(16) 0.0189(15) 0.0304(17) 0.0040(13) 0.0030(14) 0.0013(12)
C28 0.0149(12) 0.0144(13) 0.0197(13) -0.0004(10) -0.0002(10) -0.0001(10)
C29 0.0153(14) 0.0235(16) 0.0404(19) 0.0008(13) 0.0013(13) 0.0020(11)
C30 0.0149(14) 0.0205(15) 0.0397(19) 0.0003(13) 0.0000(13) -0.0001(11)
C31 0.0193(13) 0.0124(12) 0.0215(14) 0.0011(10) 0.0013(11) 0.0030(10)
C32 0.0156(13) 0.0220(15) 0.0222(14) 0.0026(11) -0.0012(11) 0.0053(11)
C33 0.0173(14) 0.0229(15) 0.0279(16) -0.0052(12) -0.0039(12) 0.0034(12)
C34 0.0177(14) 0.0173(14) 0.0376(18) -0.0005(13) -0.0026(13) 0.0067(11)
C35 0.0232(15) 0.0196(15) 0.0289(16) 0.0032(12) 0.0029(13) 0.0036(12)
C36 0.0216(14) 0.0173(14) 0.0220(14) 0.0015(11) 0.0019(11) 0.0031(11)
C37 0.0273(16) 0.0288(17) 0.0207(15) -0.0016(13) -0.0009(13) 0.0019(13)
C38 0.0312(18) 0.0162(15) 0.049(2) -0.0008(14) -0.0031(16) -0.0006(13)
C39 0.049(2) 0.0265(17) 0.0215(16) -0.0018(13) -0.0004(15) 0.0044(16)
C40 0.0154(13) 0.0142(12) 0.0254(15) 0.0033(11) -0.0036(11) -0.0029(10)
C41 0.0136(12) 0.0189(14) 0.0257(15) 0.0016(12) -0.0027(11) -0.0025(11)
C42 0.0170(13) 0.0190(14) 0.0280(16) 0.0066(12) -0.0042(12) -0.0038(11)
C43 0.0179(14) 0.0170(14) 0.0353(17) 0.0036(13) 0.0000(12) -0.0033(11)
C44 0.0234(15) 0.0188(14) 0.0283(16) -0.0012(12) -0.0012(13) -0.0016(12)
C45 0.0166(13) 0.0167(13) 0.0242(15) 0.0020(11) -0.0054(11) -0.0038(11)
C46 0.0270(16) 0.0272(16) 0.0264(16) 0.0022(13) 0.0057(13) -0.0016(13)
C47 0.0305(17) 0.0168(15) 0.046(2) 0.0037(14) 0.0029(16) 0.0011(13)
C48 0.0322(17) 0.0255(16) 0.0254(16) 0.0039(13) -0.0075(14) -0.0044(14)
C49 0.0119(12) 0.0164(13) 0.0198(13) 0.0009(10) 0.0005(10) 0.0020(10)
C50 0.0173(13) 0.0192(14) 0.0230(15) 0.0010(11) 0.0012(11) -0.0017(11)
C51 0.0261(16) 0.0199(15) 0.0333(18) 0.0046(13) 0.0019(14) 0.0050(13)
C52 0.0285(18) 0.035(2) 0.0291(18) 0.0086(14) -0.0060(14) 0.0069(14)
C53 0.0316(18) 0.0367(19) 0.0257(17) 0.0025(15) -0.0023(14) 0.0057(15)
C54 0.0234(15) 0.0222(15) 0.0216(15) -0.0024(12) 0.0007(12) 0.0042(12)
Cl5 0.0459(5) 0.0428(5) 0.0312(5) 0.0023(4) -0.0060(4) 0.0007(4)
Cl6 0.0444(6) 0.0661(8) 0.0773(9) -0.0204(7) -0.0011(6) 0.0194(6)
C55 0.045(2) 0.038(2) 0.034(2) -0.0029(17) 0.0010(17) 0.0005(18)

loop_
_atom_type_symbol
_atom_type_description
_atom_type_scat_dispersion_real
_atom_type_scat_dispersion_imag
_atom_type_scat_source
C C 0.0033 0.0016 'International Tables Vol C Tables 4.2.6.8 and 6.1.1.4'
H H 0.0000 0.0000 'International Tables Vol C Tables 4.2.6.8 and 6.1.1.4'
N N 0.0061 0.0033 'International Tables Vol C Tables 4.2.6.8 and 6.1.1.4'
P P 0.1023 0.0942 'International Tables Vol C Tables 4.2.6.8 and 6.1.1.4'
Cl Cl 0.1484 0.1585 'International Tables Vol C Tables 4.2.6.8 and 6.1.1.4'
Ag Ag -0.8971 1.1015 'International Tables Vol C Tables 4.2.6.8 and 6.1.1.4'

loop_
_geom_angle_atom_site_label_1
_geom_angle_atom_site_label_2
_geom_angle_atom_site_label_3
_geom_angle
_geom_angle_site_symmetry_1
_geom_angle_site_symmetry_3
Cl1 Ag1 P1 169.98(3) . .
P1 Ag2 Cl3 136.10(3) . .
P1 Ag2 Cl2 128.77(3) . .
Cl3 Ag2 Cl2 95.12(3) . .
P2 Ag3 Cl2 134.95(3) . .
P2 Ag3 Cl3 129.23(3) . .
Cl2 Ag3 Cl3 94.21(3) . .
P2 Ag4 Cl4 137.39(3) . .
P2 Ag4 Cl4 122.69(3) . 3_677
Cl4 Ag4 Cl4 99.92(3) . 3_677
P2 Ag4 Ag4 171.57(2) . 3_677
Cl4 Ag4 Ag4 51.03(2) . 3_677
Cl4 Ag4 Ag4 48.893(19) 3_677 3_677
C1 P1 C22 104.02(14) . .
C1 P1 Ag1 108.42(10) . .
C22 P1 Ag1 106.40(10) . .
C1 P1 Ag2 108.19(10) . .
C22 P1 Ag2 112.64(10) . .
Ag1 P1 Ag2 116.41(3) . .
C28 P2 C49 105.03(13) . .
C28 P2 Ag4 105.97(10) . .
C49 P2 Ag4 112.24(10) . .
C28 P2 Ag3 113.59(10) . .
C49 P2 Ag3 112.37(10) . .
Ag4 P2 Ag3 107.54(3) . .
Ag3 Cl2 Ag2 84.32(3) . .
Ag2 Cl3 Ag3 83.97(3) . .
Ag4 Cl4 Ag4 80.08(3) . 3_677
C1 N1 C2 109.9(3) . .
C1 N1 C4 126.4(3) . .
C2 N1 C4 123.7(3) . .
C1 N2 C3 109.9(3) . .
C1 N2 C13 125.5(3) . .
C3 N2 C13 124.0(3) . .
C28 N3 C29 110.0(3) . .
C28 N3 C31 126.1(3) . .
C29 N3 C31 123.9(3) . .
C28 N4 C30 109.9(3) . .
C28 N4 C40 127.4(3) . .
C30 N4 C40 122.5(3) . .
N2 C1 N1 105.8(3) . .
N2 C1 P1 128.2(2) . .
N1 C1 P1 125.8(2) . .
C3 C2 N1 107.0(3) . .
C3 C2 H2 126.5 . .
N1 C2 H2 126.5 . .
C2 C3 N2 107.4(3) . .
C2 C3 H3 126.3 . .
N2 C3 H3 126.3 . .
C9 C4 C5 122.7(3) . .
C9 C4 N1 118.8(3) . .
C5 C4 N1 118.5(3) . .
C6 C5 C4 116.7(3) . .
C6 C5 C10 122.2(3) . .
C4 C5 C10 121.2(3) . .
C7 C6 C5 122.4(3) . .
C7 C6 H6 118.8 . .
C5 C6 H6 118.8 . .
C6 C7 C8 118.5(3) . .
C6 C7 C11 121.1(4) . .
C8 C7 C11 120.3(4) . .
C9 C8 C7 121.7(3) . .
C9 C8 H8 119.2 . .
C7 C8 H8 119.2 . .
C8 C9 C4 117.9(3) . .
C8 C9 C12 121.5(3) . .
C4 C9 C12 120.6(3) . .
C5 C10 H10A 109.5 . .
C5 C10 H10B 109.5 . .
H10A C10 H10B 109.5 . .
C5 C10 H10C 109.5 . .
H10A C10 H10C 109.5 . .
H10B C10 H10C 109.5 . .
C7 C11 H11A 109.5 . .
C7 C11 H11B 109.5 . .
H11A C11 H11B 109.5 . .
C7 C11 H11C 109.5 . .
H11A C11 H11C 109.5 . .
H11B C11 H11C 109.5 . .
C9 C12 H12A 109.5 . .
C9 C12 H12B 109.5 . .
H12A C12 H12B 109.5 . .
C9 C12 H12C 109.5 . .
H12A C12 H12C 109.5 . .
H12B C12 H12C 109.5 . .
C14 C13 C18 124.0(3) . .
C14 C13 N2 117.3(3) . .
C18 C13 N2 118.7(3) . .
C13 C14 C15 117.1(4) . .
C13 C14 C19 123.0(3) . .
C15 C14 C19 119.8(4) . .
C16 C15 C14 121.1(4) . .
C16 C15 H15 119.5 . .
C14 C15 H15 119.5 . .
C17 C16 C15 119.1(4) . .
C17 C16 C20 121.2(4) . .
C15 C16 C20 119.7(5) . .
C16 C17 C18 122.6(4) . .
C16 C17 H17 118.7 . .
C18 C17 H17 118.7 . .
C17 C18 C13 116.1(4) . .
C17 C18 C21 121.3(4) . .
C13 C18 C21 122.6(4) . .
C14 C19 H19A 109.5 . .
C14 C19 H19B 109.5 . .
H19A C19 H19B 109.5 . .
C14 C19 H19C 109.5 . .
H19A C19 H19C 109.5 . .
H19B C19 H19C 109.5 . .
C16 C20 H20A 109.5 . .
C16 C20 H20B 109.5 . .
H20A C20 H20B 109.5 . .
C16 C20 H20C 109.5 . .
H20A C20 H20C 109.5 . .
H20B C20 H20C 109.5 . .
C18 C21 H21A 109.5 . .
C18 C21 H21B 109.5 . .
H21A C21 H21B 109.5 . .
C18 C21 H21C 109.5 . .
H21A C21 H21C 109.5 . .
H21B C21 H21C 109.5 . .
C23 C22 C27 118.7(3) . .
C23 C22 P1 120.5(2) . .
C27 C22 P1 120.3(2) . .
C24 C23 C22 120.3(3) . .
C24 C23 H23 119.9 . .
C22 C23 H23 119.9 . .
C25 C24 C23 120.8(4) . .
C25 C24 H24 119.6 . .
C23 C24 H24 119.6 . .
C26 C25 C24 119.5(3) . .
C26 C25 H25 120.2 . .
C24 C25 H25 120.2 . .
C25 C26 C27 120.6(3) . .
C25 C26 H26 119.7 . .
C27 C26 H26 119.7 . .
C26 C27 C22 120.1(3) . .
C26 C27 H27 119.9 . .
C22 C27 H27 119.9 . .
N4 C28 N3 105.9(2) . .
N4 C28 P2 129.0(2) . .
N3 C28 P2 124.6(2) . .
C30 C29 N3 107.2(3) . .
C30 C29 H29 126.4 . .
N3 C29 H29 126.4 . .
C29 C30 N4 107.0(3) . .
C29 C30 H30 126.5 . .
N4 C30 H30 126.5 . .
C32 C31 C36 122.8(3) . .
C32 C31 N3 118.6(3) . .
C36 C31 N3 118.6(3) . .
C33 C32 C31 117.0(3) . .
C33 C32 C37 121.0(3) . .
C31 C32 C37 121.9(3) . .
C34 C33 C32 122.4(3) . .
C34 C33 H33 118.8 . .
C32 C33 H33 118.8 . .
C33 C34 C35 118.8(3) . .
C33 C34 C38 120.6(3) . .
C35 C34 C38 120.6(3) . .
C34 C35 C36 121.7(3) . .
C34 C35 H35 119.1 . .
C36 C35 H35 119.1 . .
C35 C36 C31 117.2(3) . .
C35 C36 C39 121.5(3) . .
C31 C36 C39 121.3(3) . .
C32 C37 H37A 109.5 . .
C32 C37 H37B 109.5 . .
H37A C37 H37B 109.5 . .
C32 C37 H37C 109.5 . .
H37A C37 H37C 109.5 . .
H37B C37 H37C 109.5 . .
C34 C38 H38A 109.5 . .
C34 C38 H38B 109.5 . .
H38A C38 H38B 109.5 . .
C34 C38 H38C 109.5 . .
H38A C38 H38C 109.5 . .
H38B C38 H38C 109.5 . .
C36 C39 H39A 109.5 . .
C36 C39 H39B 109.5 . .
H39A C39 H39B 109.5 . .
C36 C39 H39C 109.5 . .
H39A C39 H39C 109.5 . .
H39B C39 H39C 109.5 . .
C45 C40 C41 123.5(3) . .
C45 C40 N4 117.5(3) . .
C41 C40 N4 118.8(3) . .
C42 C41 C40 116.7(3) . .
C42 C41 C46 120.7(3) . .
C40 C41 C46 122.5(3) . .
C41 C42 C43 121.9(3) . .
C41 C42 H42 119.0 . .
C43 C42 H42 119.0 . .
C44 C43 C42 118.8(3) . .
C44 C43 C47 120.9(3) . .
C42 C43 C47 120.3(3) . .
C45 C44 C43 121.8(3) . .
C45 C44 H44 119.1 . .
C43 C44 H44 119.1 . .
C44 C45 C40 117.1(3) . .
C44 C45 C48 120.4(3) . .
C40 C45 C48 122.5(3) . .
C41 C46 H46A 109.5 . .
C41 C46 H46B 109.5 . .
H46A C46 H46B 109.5 . .
C41 C46 H46C 109.5 . .
H46A C46 H46C 109.5 . .
H46B C46 H46C 109.5 . .
C43 C47 H47A 109.5 . .
C43 C47 H47B 109.5 . .
H47A C47 H47B 109.5 . .
C43 C47 H47C 109.5 . .
H47A C47 H47C 109.5 . .
H47B C47 H47C 109.5 . .
C45 C48 H48A 109.5 . .
C45 C48 H48B 109.5 . .
H48A C48 H48B 109.5 . .
C45 C48 H48C 109.5 . .
H48A C48 H48C 109.5 . .
H48B C48 H48C 109.5 . .
C50 C49 C54 118.9(3) . .
C50 C49 P2 121.2(2) . .
C54 C49 P2 119.5(2) . .
C51 C50 C49 120.4(3) . .
C51 C50 H50 119.8 . .
C49 C50 H50 119.8 . .
C52 C51 C50 120.0(3) . .
C52 C51 H51 120.0 . .
C50 C51 H51 120.0 . .
C51 C52 C53 120.1(3) . .
C51 C52 H52 120.0 . .
C53 C52 H52 120.0 . .
C52 C53 C54 120.1(3) . .
C52 C53 H53 120.0 . .
C54 C53 H53 120.0 . .
C53 C54 C49 120.4(3) . .
C53 C54 H54 119.8 . .
C49 C54 H54 119.8 . .
Cl6 C55 Cl5 111.4(2) . .
Cl6 C55 H55A 109.4 . .
Cl5 C55 H55A 109.4 . .
Cl6 C55 H55B 109.4 . .
Cl5 C55 H55B 109.4 . .
H55A C55 H55B 108.0 . .

loop_
_geom_bond_atom_site_label_1
_geom_bond_atom_site_label_2
_geom_bond_distance
_geom_bond_site_symmetry_2
Ag1 Cl1 2.3405(8) .
Ag1 P1 2.3573(8) .
Ag2 P1 2.3884(8) .
Ag2 Cl3 2.5115(8) .
Ag2 Cl2 2.5643(9) .
Ag3 P2 2.3766(8) .
Ag3 Cl2 2.5215(9) .
Ag3 Cl3 2.5912(9) .
Ag4 P2 2.3596(8) .
Ag4 Cl4 2.4957(9) .
Ag4 Cl4 2.5752(9) 3_677
Ag4 Ag4 3.2626(5) 3_677
P1 C1 1.825(3) .
P1 C22 1.831(3) .
P2 C28 1.822(3) .
P2 C49 1.831(3) .
Cl4 Ag4 2.5751(9) 3_677
N1 C1 1.352(4) .
N1 C2 1.386(4) .
N1 C4 1.452(4) .
N2 C1 1.349(4) .
N2 C3 1.383(4) .
N2 C13 1.451(4) .
N3 C28 1.361(4) .
N3 C29 1.381(4) .
N3 C31 1.435(4) .
N4 C28 1.351(4) .
N4 C30 1.393(4) .
N4 C40 1.446(4) .
C2 C3 1.335(5) .
C2 H2 0.9500 .
C3 H3 0.9500 .
C4 C9 1.384(5) .
C4 C5 1.414(4) .
C5 C6 1.392(5) .
C5 C10 1.511(5) .
C6 C7 1.381(5) .
C6 H6 0.9500 .
C7 C8 1.401(5) .
C7 C11 1.513(5) .
C8 C9 1.385(5) .
C8 H8 0.9500 .
C9 C12 1.512(5) .
C10 H10A 0.9800 .
C10 H10B 0.9800 .
C10 H10C 0.9800 .
C11 H11A 0.9800 .
C11 H11B 0.9800 .
C11 H11C 0.9800 .
C12 H12A 0.9800 .
C12 H12B 0.9800 .
C12 H12C 0.9800 .
C13 C14 1.384(5) .
C13 C18 1.398(5) .
C14 C15 1.396(5) .
C14 C19 1.511(5) .
C15 C16 1.397(6) .
C15 H15 0.9500 .
C16 C17 1.374(7) .
C16 C20 1.506(6) .
C17 C18 1.391(6) .
C17 H17 0.9500 .
C18 C21 1.493(6) .
C19 H19A 0.9800 .
C19 H19B 0.9800 .
C19 H19C 0.9800 .
C20 H20A 0.9800 .
C20 H20B 0.9800 .
C20 H20C 0.9800 .
C21 H21A 0.9800 .
C21 H21B 0.9800 .
C21 H21C 0.9800 .
C22 C23 1.399(4) .
C22 C27 1.402(4) .
C23 C24 1.387(5) .
C23 H23 0.9500 .
C24 C25 1.386(6) .
C24 H24 0.9500 .
C25 C26 1.379(6) .
C25 H25 0.9500 .
C26 C27 1.396(5) .
C26 H26 0.9500 .
C27 H27 0.9500 .
C29 C30 1.347(4) .
C29 H29 0.9500 .
C30 H30 0.9500 .
C31 C32 1.399(4) .
C31 C36 1.401(4) .
C32 C33 1.392(5) .
C32 C37 1.500(4) .
C33 C34 1.386(5) .
C33 H33 0.9500 .
C34 C35 1.390(5) .
C34 C38 1.503(4) .
C35 C36 1.399(4) .
C35 H35 0.9500 .
C36 C39 1.504(5) .
C37 H37A 0.9800 .
C37 H37B 0.9800 .
C37 H37C 0.9800 .
C38 H38A 0.9800 .
C38 H38B 0.9800 .
C38 H38C 0.9800 .
C39 H39A 0.9800 .
C39 H39B 0.9800 .
C39 H39C 0.9800 .
C40 C45 1.399(4) .
C40 C41 1.401(4) .
C41 C42 1.395(4) .
C41 C46 1.502(5) .
C42 C43 1.398(5) .
C42 H42 0.9500 .
C43 C44 1.396(5) .
C43 C47 1.496(4) .
C44 C45 1.391(4) .
C44 H44 0.9500 .
C45 C48 1.500(4) .
C46 H46A 0.9800 .
C46 H46B 0.9800 .
C46 H46C 0.9800 .
C47 H47A 0.9800 .
C47 H47B 0.9800 .
C47 H47C 0.9800 .
C48 H48A 0.9800 .
C48 H48B 0.9800 .
C48 H48C 0.9800 .
C49 C50 1.396(4) .
C49 C54 1.399(4) .
C50 C51 1.396(4) .
C50 H50 0.9500 .
C51 C52 1.386(5) .
C51 H51 0.9500 .
C52 C53 1.387(5) .
C52 H52 0.9500 .
C53 C54 1.393(5) .
C53 H53 0.9500 .
C54 H54 0.9500 .
Cl5 C55 1.778(4) .
Cl6 C55 1.752(4) .
C55 H55A 0.9900 .
C55 H55B 0.9900 .
